data_1551329
loop_
_publ_author_name
'Marc A. Little'
'Michael E. Briggs'
'James T. A. Jones'
'Marc Schmidtmann'
'Tom Hasell'
'Samantha Y. Chong'
'Kim E. Jelfs'
'Linjiang Chen'
'Andrew I. Cooper'

_publ_section_title
;
 Trapping virtual pores by crystal retro-engineering
;
_journal_name_full 'Nature Chemistry'
_journal_page_first 153
_journal_page_last 159
_journal_paper_doi 10.1038/nchem.2156
_journal_volume 7
_journal_year 2015
_chemical_absolute_configuration unk
_chemical_formula_moiety '11(C H4 O), 4(H2 O), C72 H85 N12'
_chemical_formula_sum 'C83 H137 N12 O15'
_chemical_formula_weight 1543.05
_space_group_crystal_system monoclinic
_space_group_IT_number 5
_space_group_name_Hall 'I 2y'
_space_group_name_H-M_alt 'I 1 2 1'
_atom_sites_solution_hydrogens geom
_atom_sites_solution_primary dual
_atom_sites_solution_secondary difmap
_cell_angle_alpha 90.00
_cell_angle_beta 105.7040(10)
_cell_angle_gamma 90.00
_cell_formula_units_Z 4
_cell_length_a 21.6440(9)
_cell_length_b 19.7822(8)
_cell_length_c 23.2696(15)
_cell_measurement_reflns_used 9818
_cell_measurement_temperature 100
_cell_measurement_theta_max 23.13
_cell_measurement_theta_min 2.18
_cell_volume 9591.4(8)
_computing_cell_refinement 'SAINT v7.68A (Bruker,2009)'
_computing_data_collection 'CrystalClear-SM Expert 2.1 (Rigaku, 2011)'
_computing_data_reduction 'SAINT v7.68A (Bruker,2009)'
_computing_molecular_graphics 'Olex2 (Dolomanov et al., 2009)'
_computing_publication_material 'Olex2 (Dolomanov et al., 2009)'
_computing_structure_refinement 'XL (Sheldrick, 2008)'
_computing_structure_solution 'ShelXD (Sheldrick, 2008)'
_diffrn_ambient_temperature 100.0
_diffrn_detector CCD
_diffrn_detector_area_resol_mean 28.5714
_diffrn_detector_type 'Rigaku Saturn724+'
_diffrn_measured_fraction_theta_full 0.994
_diffrn_measured_fraction_theta_max 0.994
_diffrn_measurement_device 'AFC12 (Right): Kappa 3 circle'
_diffrn_measurement_device_type 'Rigaku Saturn724+ (2x2 bin mode)'
_diffrn_measurement_method 'profile data from \w-scans'
_diffrn_measurement_specimen_support 'Mitegen 50um'
_diffrn_radiation_collimation 0.3
_diffrn_radiation_monochromator Confocal
_diffrn_radiation_probe x-ray
_diffrn_radiation_type MoK\a
_diffrn_radiation_wavelength 0.71073
_diffrn_reflns_av_R_equivalents 0.0721
_diffrn_reflns_av_unetI/netI 0.0428
_diffrn_reflns_limit_h_max 24
_diffrn_reflns_limit_h_min -23
_diffrn_reflns_limit_k_max 21
_diffrn_reflns_limit_k_min -21
_diffrn_reflns_limit_l_max 25
_diffrn_reflns_limit_l_min -25
_diffrn_reflns_number 80290
_diffrn_reflns_theta_full 23.27
_diffrn_reflns_theta_max 23.27
_diffrn_reflns_theta_min 1.14
_diffrn_source 'Rotating Anode'
_diffrn_source_current 24.0
_diffrn_source_power 1.2
_diffrn_source_target Mo
_diffrn_source_type 'Rotating Anode'
_diffrn_source_voltage 50.0
_diffrn_standards_number 0
_exptl_absorpt_coefficient_mu 0.074
_exptl_absorpt_correction_T_max 0.7449
_exptl_absorpt_correction_T_min 0.2926
_exptl_absorpt_correction_type multi-scan
_exptl_absorpt_process_details
;
SADABS-2008/1 (Bruker,2008) was used for absorption correction.
wR2(int) was 0.1599 before and 0.1001 after correction.
The Ratio of minimum to maximum transmission is 0.3928.
The \l/2 correction factor is 0.0000.
;
_exptl_crystal_density_diffrn 1.069
_exptl_crystal_density_meas .
_exptl_crystal_density_method 'not measured'
_exptl_crystal_description needle
_exptl_crystal_F_000 3356
_exptl_crystal_size_max 0.421
_exptl_crystal_size_mid 0.417
_exptl_crystal_size_min 0.389
_refine_diff_density_max 0.849
_refine_diff_density_min -0.652
_refine_diff_density_rms 0.128
_refine_ls_abs_structure_details 'Flack H D (1983), Acta Cryst. A39, 876-881'
_refine_ls_abs_structure_Flack -1(2)
_refine_ls_extinction_method none
_refine_ls_goodness_of_fit_ref 1.600
_refine_ls_hydrogen_treatment constr
_refine_ls_matrix_type full
_refine_ls_number_parameters 923
_refine_ls_number_reflns 13676
_refine_ls_number_restraints 12
_refine_ls_restrained_S_all 1.600
_refine_ls_R_factor_all 0.1234
_refine_ls_R_factor_gt 0.1152
_refine_ls_shift/su_max 0.000
_refine_ls_shift/su_mean 0.000
_refine_ls_structure_factor_coef Fsqd
_refine_ls_weighting_details 'calc w=1/[\s^2^(Fo^2^)+(0.2000P)^2^+0.0000P] where P=(Fo^2^+2Fc^2^)/3'
_refine_ls_weighting_scheme calc
_refine_ls_wR_factor_gt 0.3264
_refine_ls_wR_factor_ref 0.3387
_reflns_number_gt 12573
_reflns_number_total 13676
_reflns_threshold_expression >2sigma(I)
_cod_data_source_file nchem.2156-s12.cif
_cod_data_source_block Phase_1_CHCl3
_cod_original_cell_volume 9591.3(8)
_cod_database_code 1551329
_olex2_refinement_description
;
1. Fixed Uiso
 At 1.2 times of:
  All C(H) groups, All C(H,H) groups, All N(H) groups
 At 1.5 times of:
  All C(H,H,H) groups, All C(H,H,H,H,H,H) groups, All O(H) groups
2. Shared sites
{C83A, C83B}
{O4A, O4B}
{C80A, C80B}
3. Restrained distances
 O3-C73
 1.43 with sigma of 0.005
 O9-C90
 1.43 with sigma of 0.005
 O22-C80A
 1.43 with sigma of 0.005
 O6-C83A = O5-C83A = O20-C85 = O21-C79 = O23-C80A = O2-C76 = O1-C74
 1.43 with sigma of 0.005
 H81B-H10
 2 with sigma of 0.02
4. Uiso/Uaniso restraints and constraints
Uiso(C83A) = Uiso(C83B)
Uiso(O4A) = Uiso(O4B)
Uiso(C80A) = Uiso(C80B)
5. Others
 Fixed Sof: O1(0.5) H1A(0.5) O2(0.5) H2(0.5) O3(0.5) H3A(0.5) O4A(0.5)
 H4A(0.5) O4B(0.5) H4B(0.5) O5(0.5) H5A(0.5) O6(0.5) H6(0.5) O7(0.5) H7A(0.5)
 O8(0.5) O9(0.5) H9A(0.5) O10(0.5) O13(0.5) O14(0.5) H14(0.5) O15(0.5)
 H15A(0.5) O16(0.5) H16A(0.5) O17(0.75) H17(0.75) H84A(0.5) H84B(0.5) H84C(0.5)
 O19(0.5) O21(0.75) H21A(0.75) O22(0.5) H22A(0.5) O23(0.5) H23(0.5) O24(0.5)
 H24(0.5) O25(0.5) H25(0.5) C73(0.5) H73A(0.5) H73B(0.5) H73C(0.5) C74(0.5)
 H74A(0.5) H74B(0.5) H74C(0.5) C75(0.5) H75A(0.5) H75B(0.5) H75C(0.5) C76(0.5)
 H76A(0.5) H76B(0.5) H76C(0.5) C77(0.5) H77A(0.5) H77B(0.5) H77C(0.5) C79(0.75)
 H79A(0.75) H79B(0.75) H79C(0.75) C80A(0.5) H80D(0.5) H80E(0.5) H80F(0.5)
 C80B(0.5) H80A(0.5) H80B(0.5) H80C(0.5) H82A(0.5) H82B(0.5) H82C(0.5)
 H82D(0.5) H82E(0.5) H82F(0.5) C83A(0.5) H83A(0.5) H83B(0.5) H83C(0.5)
 C83B(0.5) H83D(0.5) H83E(0.5) H83F(0.5) O18(0.5) H18(0.5) C86(0.75) H86A(0.75)
 H86B(0.75) H86C(0.75) C87(0.5) H87A(0.5) H87B(0.5) H87C(0.5) C88(0.5)
 H88A(0.5) H88B(0.5) H88C(0.5) C89(0.5) H89A(0.5) H89B(0.5) H89C(0.5) C90(0.5)
 H90A(0.5) H90B(0.5) H90C(0.5) C81(0.5) H81A(0.5) H81B(0.5) H81C(0.5)
6.a Ternary CH refined with riding coordinates:
 C10(H10A), C15(H15), C16(H16), C21(H21), C22(H22), C27(H27), C37(H37),
 C42(H42), C43(H43), C48(H48), C58(H58), C63(H63)
6.b Secondary CH2 refined with riding coordinates:
 C11(H11A,H11B), C12(H12A,H12B), C13(H13A,H13B), C14(H14A,H14B), C17(H17A,
 H17B), C18(H18A,H18B), C19(H19A,H19B), C20(H20A,H20B), C23(H23A,H23B),
 C24(H24A,H24B), C25(H25A,H25B), C26(H26A,H26B), C38(H38A,H38B), C39(H39A,H39B),
  C40(H40A,H40B), C41(H41A,H41B), C44(H44A,H44B), C45(H45A,H45B), C46(H46A,
 H46B), C47(H47A,H47B), C59(H59A,H59B), C60(H60A,H60B), C61(H61A,H61B),
 C62(H62A,H62B)
6.c Me refined with riding coordinates:
 C84(H84A,H84B,H84C), C73(H73A,H73B,H73C), C74(H74A,H74B,H74C), C75(H75A,H75B,
 H75C), C76(H76A,H76B,H76C), C77(H77A,H77B,H77C), C79(H79A,H79B,H79C),
 C80A(H80D,H80E,H80F), C80B(H80A,H80B,H80C), C82(H82A,H82B,H82C), C82(H82D,H82E,
 H82F), C83A(H83A,H83B,H83C), C83B(H83D,H83E,H83F), C85(H85A,H85B,H85C),
 C86(H86A,H86B,H86C), C87(H87A,H87B,H87C), C88(H88A,H88B,H88C), C89(H89A,H89B,
 H89C), C90(H90A,H90B,H90C), C81(H81A,H81B,H81C)
6.d Aromatic/amide H refined with riding coordinates:
 N10(H10), C1(H1), C3(H3), C5(H5), C7(H7), C8(H8), C9(H9), C29(H29), C31(H31),
 C33(H33), C34(H34), C35(H35), C36(H36), C49(H49), C51(H51), C53(H53), C55(H55),
  C56(H56), C57(H57), C64(H64), C66(H66), C68(H68), C70(H70), C71(H71), C72(H72)
6.e Tetrahedral OH refined with riding coordinates:
 O1(H1A), O2(H2), O3(H3A), O4A(H4A), O4B(H4B), O5(H5A), O6(H6), O7(H7A),
 O9(H9A), O14(H14), O15(H15A), O16(H16A), O17(H17), O20(H20), O21(H21A),
 O22(H22A), O23(H23), O24(H24), O25(H25), O18(H18)
;

loop_
_space_group_symop_id
_space_group_symop_operation_xyz
1 'x, y, z'
2 '-x, y, -z'
3 'x+1/2, y+1/2, z+1/2'
4 '-x+1/2, y+1/2, -z+1/2'

loop_
_atom_site_label
_atom_site_type_symbol
_atom_site_fract_x
_atom_site_fract_y
_atom_site_fract_z
_atom_site_U_iso_or_equiv
_atom_site_adp_type
_atom_site_occupancy
_atom_site_symmetry_multiplicity
_atom_site_calc_flag
_atom_site_disorder_assembly
_atom_site_disorder_group
_atom_site_refinement_flags_posn
_atom_site_refinement_flags_adp
O1 O 0.2757(5) 0.7975(5) 0.6893(5) 0.070(2) Uiso 0.50 1 d A 4 D .
H1A H 0.2596 0.7913 0.6526 0.105 Uiso 0.50 1 calc A 4 R .
O2 O 0.3079(5) 0.9359(4) 0.6415(4) 0.064(2) Uiso 0.50 1 d B 3 D .
H2 H 0.2905 0.9650 0.6583 0.097 Uiso 0.50 1 calc B 3 R .
O3 O 0.4125(5) 0.8394(5) 0.7255(5) 0.073(3) Uiso 0.50 1 d C 5 D .
H3A H 0.3831 0.8121 0.7266 0.110 Uiso 0.50 1 calc C 5 R .
O4A O 0.3686(2) 0.8046(3) 0.5943(2) 0.0689(12) Uiso 0.50 1 d D 2 . .
H4A H 0.3574 0.8070 0.5569 0.103 Uiso 0.50 1 calc D 2 R .
O4B O 0.3686(2) 0.8046(3) 0.5943(2) 0.0689(12) Uiso 0.50 1 d E 1 . .
H4B H 0.3396 0.7754 0.5830 0.103 Uiso 0.50 1 calc E 1 R .
O5 O 0.3189(5) 1.1641(5) 0.6535(5) 0.077(3) Uiso 0.50 1 d F 2 D .
H5A H 0.3206 1.1760 0.6886 0.115 Uiso 0.50 1 calc F 2 R .
O6 O 0.2488(8) 1.1104(9) 0.6804(7) 0.117(5) Uiso 0.50 1 d G 1 D .
H6 H 0.2103 1.1090 0.6600 0.176 Uiso 0.50 1 calc G 1 R .
O7 O 0.3208(11) 1.1777(12) 0.5027(10) 0.145(6) Uiso 0.50 1 d H 1 . .
H7A H 0.3078 1.1783 0.5336 0.217 Uiso 0.50 1 calc H 1 R .
O8 O 0.4371(10) 1.2247(11) 0.5548(9) 0.136(6) Uiso 0.50 1 d I 2 . .
O9 O 0.1224(5) 0.8614(5) 0.2265(5) 0.080(3) Uiso 0.50 1 d . . D .
H9A H 0.1432 0.8497 0.2609 0.120 Uiso 0.50 1 calc . . R .
O10 O 0.5397(9) 0.3505(10) 0.5941(8) 0.127(5) Uiso 0.50 1 d . . . .
O11 O 0.6111(5) 1.2461(6) 0.6537(5) 0.139(3) Uiso 1 1 d . . . .
O12 O 0.4441(5) 0.7988(6) 0.4832(5) 0.141(3) Uiso 1 1 d . . . .
O13 O 0.5456(9) 0.4952(10) 0.6396(9) 0.130(5) Uiso 0.50 1 d . . . .
O14 O 0.7339(8) 0.9360(9) 0.8046(7) 0.111(4) Uiso 0.50 1 d J 1 . .
H14 H 0.7062 0.9644 0.8078 0.166 Uiso 0.50 1 calc J 1 R .
O15 O 0.6713(6) 0.8114(6) 0.8597(5) 0.082(3) Uiso 0.50 1 d K 1 . .
H15A H 0.6687 0.8124 0.8951 0.124 Uiso 0.50 1 calc K 1 R .
O16 O 0.6240(10) 0.7402(12) 0.8193(9) 0.140(6) Uiso 0.50 1 d K 2 . .
H16A H 0.6114 0.6999 0.8148 0.210 Uiso 0.50 1 calc K 2 R .
O17 O 0.5447(5) 0.8012(5) 0.8621(4) 0.104(3) Uiso 0.75 1 d . . . .
H17 H 0.5823 0.8013 0.8587 0.156 Uiso 0.75 1 calc . . R .
C84 C 0.5000 0.8595(5) 1.0000 0.056(2) Uiso 1 2 d . . S T
H84A H 0.5097 0.9058 0.9903 0.084 Uiso 0.50 1 calc L -1 R .
H84B H 0.5374 0.8403 1.0290 0.084 Uiso 0.50 1 calc L -1 R .
H84C H 0.4633 0.8599 1.0172 0.084 Uiso 0.50 1 calc L -1 R .
O19 O 0.1940(10) 0.8024(11) 0.9876(9) 0.135(6) Uiso 0.50 1 d . . . .
O20 O 0.0991(4) 0.8015(5) 0.7610(4) 0.117(2) Uiso 1 1 d . . D .
H20 H 0.1377 0.8112 0.7768 0.175 Uiso 1 1 calc . . R .
O21 O 0.1965(4) 0.6606(4) 0.7323(4) 0.083(2) Uiso 0.75 1 d M 2 D .
H21A H 0.1987 0.6675 0.7684 0.125 Uiso 0.75 1 calc M 2 R .
O22 O 0.3549(10) 0.6211(12) 0.4955(12) 0.162(8) Uiso 0.50 1 d N 2 D .
H22A H 0.3273 0.6103 0.4639 0.244 Uiso 0.50 1 calc N 2 R .
O23 O 0.3912(9) 0.5416(8) 0.5217(8) 0.123(5) Uiso 0.50 1 d O 1 D .
H23 H 0.4013 0.5476 0.5588 0.184 Uiso 0.50 1 calc O 1 R .
O24 O 0.4207(17) 0.4584(19) 0.5916(15) 0.209(11) Uiso 0.50 1 d P 2 . .
H24 H 0.3839 0.4487 0.5702 0.314 Uiso 0.50 1 calc P 2 R .
O25 O 0.3544(6) 0.4934(7) 0.4475(6) 0.089(3) Uiso 0.50 1 d Q 2 . .
H25 H 0.3659 0.4577 0.4669 0.133 Uiso 0.50 1 calc Q 2 R .
N1 N 0.5987(2) 0.8251(2) 0.64478(19) 0.0369(10) Uani 1 1 d . . . .
N2 N 0.5723(2) 0.6972(2) 0.69242(19) 0.0421(10) Uani 1 1 d . . . .
N3 N 0.2895(2) 0.5749(3) 0.5822(2) 0.0505(12) Uani 1 1 d . . . .
N4 N 0.1823(2) 0.6490(2) 0.5086(2) 0.0425(10) Uani 1 1 d . . . .
N5 N 0.35476(18) 0.7764(2) 0.91213(18) 0.0352(9) Uani 1 1 d . . . .
N6 N 0.3823(2) 0.6529(2) 0.8597(2) 0.0410(10) Uani 1 1 d . . . .
N7 N 0.1264(2) 0.9424(2) 0.73526(19) 0.0361(9) Uani 1 1 d . . . .
N8 N 0.0814(2) 0.9171(2) 0.60884(19) 0.0389(10) Uani 1 1 d . . . .
N9 N 0.2607(2) 0.9446(2) 0.43188(19) 0.0421(10) Uani 1 1 d . . . .
N10 N 0.3811(2) 1.0145(3) 0.4818(2) 0.0494(12) Uani 1 1 d . . . .
H10 H 0.3734 1.0511 0.5003 0.059 Uiso 1 1 calc . . DR .
N11 N 0.4102(2) 1.0751(2) 0.8313(2) 0.0387(10) Uani 1 1 d . . . .
N12 N 0.5035(2) 1.0824(2) 0.7644(2) 0.0459(11) Uani 1 1 d . . . .
C1 C 0.5227(3) 0.9695(3) 0.6924(3) 0.0444(13) Uani 1 1 d . . . .
H1 H 0.5459 0.9682 0.7333 0.053 Uiso 1 1 calc . . R .
C2 C 0.4797(3) 1.0227(3) 0.6721(3) 0.0453(13) Uani 1 1 d . . . .
C3 C 0.4437(3) 1.0208(3) 0.6117(3) 0.0469(13) Uani 1 1 d . . . .
H3 H 0.4131 1.0553 0.5967 0.056 Uiso 1 1 calc . . R .
C4 C 0.4520(3) 0.9698(3) 0.5739(3) 0.0475(13) Uani 1 1 d . . . .
C5 C 0.4953(3) 0.9179(3) 0.5965(3) 0.0428(12) Uani 1 1 d . . . .
H5 H 0.4994 0.8813 0.5714 0.051 Uiso 1 1 calc . . R .
C6 C 0.5324(2) 0.9191(3) 0.6553(2) 0.0398(12) Uani 1 1 d . . . .
C7 C 0.5819(3) 0.8669(3) 0.6782(2) 0.0420(12) Uani 1 1 d . . . .
H7 H 0.6017 0.8649 0.7199 0.050 Uiso 1 1 calc . . R .
C8 C 0.4708(2) 1.0784(3) 0.7095(3) 0.0431(13) Uani 1 1 d . . . .
H8 H 0.4402 1.1126 0.6931 0.052 Uiso 1 1 calc . . R .
C9 C 0.4172(3) 0.9684(3) 0.5102(3) 0.0511(15) Uani 1 1 d . . . .
H9 H 0.4224 0.9292 0.4883 0.061 Uiso 1 1 calc . . R .
C10 C 0.6494(3) 0.7770(3) 0.6721(2) 0.0396(12) Uani 1 1 d . . . .
H10A H 0.6646 0.7858 0.7159 0.047 Uiso 1 1 calc . . R .
C11 C 0.7057(3) 0.7859(3) 0.6443(3) 0.0453(13) Uani 1 1 d . . . .
H11A H 0.6897 0.7816 0.6004 0.054 Uiso 1 1 calc . . R .
H11B H 0.7239 0.8318 0.6535 0.054 Uiso 1 1 calc . . R .
C12 C 0.7574(3) 0.7343(4) 0.6674(3) 0.0573(16) Uani 1 1 d . . . .
H12A H 0.7769 0.7419 0.7106 0.069 Uiso 1 1 calc . . R .
H12B H 0.7915 0.7398 0.6467 0.069 Uiso 1 1 calc . . R .
C13 C 0.7309(3) 0.6626(4) 0.6578(3) 0.0578(16) Uani 1 1 d . . . .
H13A H 0.7156 0.6532 0.6145 0.069 Uiso 1 1 calc . . R .
H13B H 0.7655 0.6300 0.6756 0.069 Uiso 1 1 calc . . R .
C14 C 0.6760(3) 0.6537(4) 0.6862(3) 0.0565(16) Uani 1 1 d . . . .
H14A H 0.6923 0.6593 0.7299 0.068 Uiso 1 1 calc . . R .
H14B H 0.6584 0.6075 0.6781 0.068 Uiso 1 1 calc . . R .
C15 C 0.6228(3) 0.7054(3) 0.6616(2) 0.0384(11) Uani 1 1 d . . . .
H15 H 0.6042 0.6977 0.6178 0.046 Uiso 1 1 calc . . R .
C16 C 0.4910(3) 1.1394(3) 0.7990(3) 0.0444(13) Uani 1 1 d . . . .
H16 H 0.4561 1.1680 0.7736 0.053 Uiso 1 1 calc . . R .
C17 C 0.5526(3) 1.1816(3) 0.8204(3) 0.0567(16) Uani 1 1 d . . . .
H17A H 0.5884 1.1520 0.8417 0.068 Uiso 1 1 calc . . R .
H17B H 0.5639 1.2012 0.7854 0.068 Uiso 1 1 calc . . R .
C18 C 0.5442(3) 1.2382(3) 0.8618(4) 0.065(2) Uani 1 1 d . . . .
H18A H 0.5118 1.2705 0.8392 0.078 Uiso 1 1 calc . . R .
H18B H 0.5853 1.2628 0.8764 0.078 Uiso 1 1 calc . . R .
C19 C 0.5229(3) 1.2116(3) 0.9156(3) 0.0609(17) Uani 1 1 d . . . .
H19A H 0.5148 1.2501 0.9397 0.073 Uiso 1 1 calc . . R .
H19B H 0.5575 1.1835 0.9411 0.073 Uiso 1 1 calc . . R .
C20 C 0.4608(3) 1.1686(3) 0.8939(3) 0.0534(14) Uani 1 1 d . . . .
H20A H 0.4497 1.1486 0.9288 0.064 Uiso 1 1 calc . . R .
H20B H 0.4249 1.1980 0.8727 0.064 Uiso 1 1 calc . . R .
C21 C 0.4702(2) 1.1129(3) 0.8525(3) 0.0419(12) Uani 1 1 d . . . .
H21 H 0.5041 1.0814 0.8756 0.050 Uiso 1 1 calc . . R .
C22 C 0.3527(3) 1.0060(3) 0.4186(3) 0.0444(13) Uani 1 1 d . . . .
H22 H 0.3674 0.9623 0.4051 0.053 Uiso 1 1 calc . . R .
C23 C 0.3739(3) 1.0650(4) 0.3856(3) 0.0631(18) Uani 1 1 d . . . .
H23A H 0.4211 1.0631 0.3922 0.076 Uiso 1 1 calc . . R .
H23B H 0.3634 1.1082 0.4022 0.076 Uiso 1 1 calc . . R .
C24 C 0.3409(4) 1.0628(5) 0.3178(4) 0.077(2) Uani 1 1 d . . . .
H24A H 0.3536 1.1028 0.2982 0.093 Uiso 1 1 calc . . R .
H24B H 0.3545 1.0218 0.3002 0.093 Uiso 1 1 calc . . R .
C25 C 0.2685(4) 1.0622(5) 0.3076(4) 0.078(2) Uani 1 1 d . . . .
H25A H 0.2547 1.1051 0.3221 0.094 Uiso 1 1 calc . . R .
H25B H 0.2473 1.0585 0.2643 0.094 Uiso 1 1 calc . . R .
C26 C 0.2480(3) 1.0036(4) 0.3399(3) 0.0589(16) Uani 1 1 d . . . .
H26A H 0.2594 0.9607 0.3233 0.071 Uiso 1 1 calc . . R .
H26B H 0.2008 1.0047 0.3326 0.071 Uiso 1 1 calc . . R .
C27 C 0.2795(3) 1.0051(3) 0.4073(2) 0.0439(13) Uani 1 1 d . . . .
H27 H 0.2649 1.0458 0.4256 0.053 Uiso 1 1 calc . . R .
C28 C 0.4167(3) 0.6620(3) 0.7702(3) 0.0459(13) Uani 1 1 d . . . .
C29 C 0.4693(3) 0.6752(3) 0.7468(3) 0.0428(12) Uani 1 1 d . . . .
H29 H 0.5080 0.6929 0.7720 0.051 Uiso 1 1 calc . . R .
C30 C 0.4646(3) 0.6623(3) 0.6867(3) 0.0439(13) Uani 1 1 d . . . .
C31 C 0.4069(3) 0.6392(3) 0.6499(3) 0.0491(14) Uani 1 1 d . . . .
H31 H 0.4033 0.6314 0.6088 0.059 Uiso 1 1 calc . . R .
C32 C 0.3544(3) 0.6271(3) 0.6720(3) 0.0440(13) Uani 1 1 d . . . .
C33 C 0.3596(3) 0.6389(2) 0.7317(2) 0.0388(12) Uani 1 1 d . . . .
H33 H 0.3236 0.6310 0.7467 0.047 Uiso 1 1 calc . . R .
C34 C 0.4252(3) 0.6704(3) 0.8344(3) 0.0423(12) Uani 1 1 d . . . .
H34 H 0.4640 0.6896 0.8580 0.051 Uiso 1 1 calc . . R .
C35 C 0.5196(3) 0.6750(3) 0.6616(3) 0.0491(14) Uani 1 1 d . . . .
H35 H 0.5146 0.6659 0.6205 0.059 Uiso 1 1 calc . . R .
C36 C 0.2945(3) 0.5967(3) 0.6335(2) 0.0424(12) Uani 1 1 d . . . .
H36 H 0.2582 0.5939 0.6489 0.051 Uiso 1 1 calc . . R .
C37 C 0.3970(2) 0.6619(3) 0.9245(2) 0.0344(11) Uani 1 1 d . . . .
H37 H 0.4414 0.6806 0.9396 0.041 Uiso 1 1 calc . . R .
C38 C 0.3940(3) 0.5927(3) 0.9539(3) 0.0464(13) Uani 1 1 d . . . .
H38A H 0.3512 0.5722 0.9368 0.056 Uiso 1 1 calc . . R .
H38B H 0.4266 0.5622 0.9454 0.056 Uiso 1 1 calc . . R .
C39 C 0.4058(3) 0.6002(3) 1.0207(3) 0.0499(14) Uani 1 1 d . . . .
H39A H 0.4006 0.5556 1.0382 0.060 Uiso 1 1 calc . . R .
H39B H 0.4506 0.6153 1.0382 0.060 Uiso 1 1 calc . . R .
C40 C 0.3616(3) 0.6490(3) 1.0363(3) 0.0508(14) Uani 1 1 d . . . .
H40A H 0.3730 0.6544 1.0802 0.061 Uiso 1 1 calc . . R .
H40B H 0.3173 0.6312 1.0231 0.061 Uiso 1 1 calc . . R .
C41 C 0.3642(3) 0.7188(3) 1.0071(2) 0.0440(13) Uani 1 1 d . . . .
H41A H 0.3324 0.7495 1.0168 0.053 Uiso 1 1 calc . . R .
H41B H 0.4074 0.7389 1.0231 0.053 Uiso 1 1 calc . . R .
C42 C 0.3498(2) 0.7110(3) 0.9391(2) 0.0359(11) Uani 1 1 d . . . .
H42 H 0.3052 0.6930 0.9230 0.043 Uiso 1 1 calc . . R .
C43 C 0.2281(3) 0.5424(3) 0.5510(3) 0.0488(13) Uani 1 1 d . . . .
H43 H 0.1981 0.5446 0.5769 0.059 Uiso 1 1 calc . . R .
C44 C 0.2389(4) 0.4686(3) 0.5373(3) 0.0645(18) Uani 1 1 d . . . .
H44A H 0.2729 0.4662 0.5162 0.077 Uiso 1 1 calc . . R .
H44B H 0.2541 0.4435 0.5753 0.077 Uiso 1 1 calc . . R .
C45 C 0.1793(4) 0.4351(4) 0.4997(4) 0.0675(18) Uani 1 1 d . . . .
H45A H 0.1898 0.3887 0.4896 0.081 Uiso 1 1 calc . . R .
H45B H 0.1472 0.4319 0.5228 0.081 Uiso 1 1 calc . . R .
C46 C 0.1513(4) 0.4736(3) 0.4436(3) 0.0629(17) Uani 1 1 d . . . .
H46A H 0.1105 0.4521 0.4215 0.075 Uiso 1 1 calc . . R .
H46B H 0.1812 0.4718 0.4181 0.075 Uiso 1 1 calc . . R .
C47 C 0.1389(3) 0.5464(3) 0.4562(3) 0.0559(15) Uani 1 1 d . . . .
H47A H 0.1221 0.5705 0.4178 0.067 Uiso 1 1 calc . . R .
H47B H 0.1057 0.5482 0.4781 0.067 Uiso 1 1 calc . . R .
C48 C 0.1984(3) 0.5820(3) 0.4922(3) 0.0490(14) Uani 1 1 d . . . .
H48 H 0.2304 0.5854 0.4683 0.059 Uiso 1 1 calc . . R .
C49 C 0.1633(3) 0.9020(3) 0.5310(2) 0.0400(12) Uani 1 1 d . . . .
H49 H 0.1536 0.9469 0.5400 0.048 Uiso 1 1 calc . . R .
C50 C 0.1378(3) 0.8472(3) 0.5567(2) 0.0403(12) Uani 1 1 d . . . .
C51 C 0.1522(3) 0.7820(3) 0.5425(2) 0.0418(12) Uani 1 1 d . . . .
H51 H 0.1351 0.7445 0.5587 0.050 Uiso 1 1 calc . . R .
C52 C 0.1916(3) 0.7711(3) 0.5046(2) 0.0410(12) Uani 1 1 d . . . .
C53 C 0.2169(3) 0.8247(3) 0.4805(3) 0.0440(13) Uani 1 1 d . . . .
H53 H 0.2442 0.8168 0.4554 0.053 Uiso 1 1 calc . . R .
C54 C 0.2017(3) 0.8917(3) 0.4937(2) 0.0399(12) Uani 1 1 d . . . .
C55 C 0.2270(2) 0.9493(3) 0.4691(2) 0.0403(12) Uani 1 1 d . . . .
H55 H 0.2179 0.9932 0.4813 0.048 Uiso 1 1 calc . . R .
C56 C 0.0978(3) 0.8583(3) 0.5961(2) 0.0399(12) Uani 1 1 d . . . .
H56 H 0.0831 0.8202 0.6134 0.048 Uiso 1 1 calc . . R .
C57 C 0.2075(3) 0.7002(3) 0.4915(2) 0.0410(12) Uani 1 1 d . . . .
H57 H 0.2380 0.6933 0.4694 0.049 Uiso 1 1 calc . . R .
C58 C 0.0385(2) 0.9219(3) 0.6481(2) 0.0384(11) Uani 1 1 d . . . .
H58 H 0.0341 0.8766 0.6658 0.046 Uiso 1 1 calc . . R .
C59 C -0.0265(3) 0.9459(3) 0.6098(3) 0.0489(13) Uani 1 1 d . . . .
H59A H -0.0453 0.9110 0.5797 0.059 Uiso 1 1 calc . . R .
H59B H -0.0208 0.9877 0.5884 0.059 Uiso 1 1 calc . . R .
C60 C -0.0722(3) 0.9597(4) 0.6482(3) 0.0516(15) Uani 1 1 d . . . .
H60A H -0.1137 0.9763 0.6227 0.062 Uiso 1 1 calc . . R .
H60B H -0.0802 0.9173 0.6675 0.062 Uiso 1 1 calc . . R .
C61 C -0.0440(3) 1.0117(3) 0.6955(3) 0.0480(13) Uani 1 1 d . . . .
H61A H -0.0735 1.0193 0.7208 0.058 Uiso 1 1 calc . . R .
H61B H -0.0385 1.0552 0.6763 0.058 Uiso 1 1 calc . . R .
C62 C 0.0215(3) 0.9870(3) 0.7343(2) 0.0401(12) Uani 1 1 d . . . .
H62A H 0.0400 1.0218 0.7646 0.048 Uiso 1 1 calc . . R .
H62B H 0.0151 0.9453 0.7556 0.048 Uiso 1 1 calc . . R .
C63 C 0.0678(2) 0.9726(3) 0.6977(2) 0.0348(11) Uani 1 1 d . . . .
H63 H 0.0784 1.0156 0.6798 0.042 Uiso 1 1 calc . . R .
C64 C 0.1788(2) 0.9729(3) 0.7396(2) 0.0359(11) Uani 1 1 d . . . .
H64 H 0.1784 1.0127 0.7167 0.043 Uiso 1 1 calc . . R .
C65 C 0.2403(2) 0.9493(3) 0.7788(2) 0.0408(12) Uani 1 1 d . . . .
C66 C 0.2946(2) 0.9902(3) 0.7894(2) 0.0373(11) Uani 1 1 d . . . .
H66 H 0.2919 1.0326 0.7697 0.045 Uiso 1 1 calc . . R .
C67 C 0.3531(2) 0.9699(3) 0.8286(2) 0.0383(11) Uani 1 1 d . . . .
C68 C 0.3567(3) 0.9054(3) 0.8551(2) 0.0408(12) Uani 1 1 d . . . .
H68 H 0.3963 0.8899 0.8804 0.049 Uiso 1 1 calc . . R .
C69 C 0.3033(3) 0.8649(3) 0.8446(3) 0.0438(13) Uani 1 1 d . . . .
C70 C 0.2459(2) 0.8859(3) 0.8070(2) 0.0383(11) Uani 1 1 d . . . .
H70 H 0.2095 0.8571 0.8000 0.046 Uiso 1 1 calc . . R .
C71 C 0.4100(2) 1.0132(3) 0.8444(2) 0.0406(12) Uani 1 1 d . . . .
H71 H 0.4494 0.9934 0.8660 0.049 Uiso 1 1 calc . . R .
C72 C 0.3052(3) 0.7988(3) 0.8751(2) 0.0386(12) Uani 1 1 d . . . .
H72 H 0.2673 0.7721 0.8663 0.046 Uiso 1 1 calc . . R .
C73 C 0.3850(12) 0.8995(9) 0.6955(10) 0.114(7) Uiso 0.50 1 d C 5 D .
H73A H 0.3602 0.9226 0.7192 0.171 Uiso 0.50 1 calc C 5 R .
H73B H 0.3566 0.8878 0.6563 0.171 Uiso 0.50 1 calc C 5 R .
H73C H 0.4192 0.9293 0.6904 0.171 Uiso 0.50 1 calc C 5 R .
C74 C 0.3427(5) 0.8120(13) 0.7003(11) 0.105(6) Uiso 0.50 1 d A 4 D .
H74A H 0.3677 0.7713 0.7154 0.158 Uiso 0.50 1 calc A 4 R .
H74B H 0.3546 0.8482 0.7300 0.158 Uiso 0.50 1 calc A 4 R .
H74C H 0.3517 0.8263 0.6631 0.158 Uiso 0.50 1 calc A 4 R .
C75 C 0.3123(15) 0.7951(17) 0.6159(14) 0.132(8) Uiso 0.50 1 d D 2 . .
H75A H 0.3184 0.7554 0.6420 0.198 Uiso 0.50 1 calc D 2 R .
H75B H 0.2745 0.7884 0.5820 0.198 Uiso 0.50 1 calc D 2 R .
H75C H 0.3060 0.8352 0.6384 0.198 Uiso 0.50 1 calc D 2 R .
C76 C 0.2849(7) 0.8701(5) 0.6510(7) 0.062(3) Uiso 0.50 1 d B 3 D .
H76A H 0.2854 0.8652 0.6930 0.094 Uiso 0.50 1 calc B 3 R .
H76B H 0.3126 0.8356 0.6407 0.094 Uiso 0.50 1 calc B 3 R .
H76C H 0.2409 0.8644 0.6257 0.094 Uiso 0.50 1 calc B 3 R .
C77 C 0.3791(11) 0.8163(13) 0.6558(10) 0.104(6) Uiso 0.50 1 d E 1 . .
H77A H 0.3588 0.7803 0.6732 0.156 Uiso 0.50 1 calc E 1 R .
H77B H 0.3605 0.8600 0.6619 0.156 Uiso 0.50 1 calc E 1 R .
H77C H 0.4254 0.8168 0.6752 0.156 Uiso 0.50 1 calc E 1 R .
C79 C 0.2074(7) 0.7225(5) 0.7050(6) 0.098(4) Uiso 0.75 1 d M 2 D .
H79A H 0.2493 0.7409 0.7265 0.147 Uiso 0.75 1 calc M 2 R .
H79B H 0.1737 0.7550 0.7065 0.147 Uiso 0.75 1 calc M 2 R .
H79C H 0.2066 0.7141 0.6633 0.147 Uiso 0.75 1 calc M 2 R .
C80A C 0.4161(8) 0.5963(8) 0.4938(8) 0.152(5) Uiso 0.50 1 d O 1 D .
H80D H 0.3995 0.5927 0.4503 0.228 Uiso 0.50 1 calc O 1 R .
H80E H 0.4631 0.5939 0.5049 0.228 Uiso 0.50 1 calc O 1 R .
H80F H 0.4027 0.6395 0.5071 0.228 Uiso 0.50 1 calc O 1 R .
C80B C 0.4161(8) 0.5963(8) 0.4938(8) 0.152(5) Uiso 0.50 1 d N 2 . .
H80A H 0.4418 0.6336 0.4848 0.228 Uiso 0.50 1 calc N 2 R .
H80B H 0.4106 0.5616 0.4628 0.228 Uiso 0.50 1 calc N 2 R .
H80C H 0.4381 0.5767 0.5326 0.228 Uiso 0.50 1 calc N 2 R .
C82 C 0.6920(7) 0.7417(8) 0.8459(6) 0.125(4) Uiso 1 1 d . . . .
H82A H 0.7113 0.7176 0.8833 0.188 Uiso 0.50 1 calc K 1 R .
H82B H 0.7235 0.7457 0.8228 0.188 Uiso 0.50 1 calc K 1 R .
H82C H 0.6545 0.7165 0.8226 0.188 Uiso 0.50 1 calc K 1 R .
H82D H 0.7006 0.7420 0.8895 0.188 Uiso 0.50 1 calc K 2 R .
H82E H 0.7101 0.7824 0.8329 0.188 Uiso 0.50 1 calc K 2 R .
H82F H 0.7117 0.7016 0.8335 0.188 Uiso 0.50 1 calc K 2 R .
C83A C 0.2902(7) 1.0985(6) 0.6423(7) 0.137(5) Uiso 0.50 1 d F 2 D .
H83A H 0.2524 1.0965 0.6578 0.206 Uiso 0.50 1 calc F 2 R .
H83B H 0.3213 1.0642 0.6621 0.206 Uiso 0.50 1 calc F 2 R .
H83C H 0.2772 1.0900 0.5992 0.206 Uiso 0.50 1 calc F 2 R .
C83B C 0.2902(7) 1.0985(6) 0.6423(7) 0.137(5) Uiso 0.50 1 d G 1 . .
H83D H 0.3207 1.0625 0.6593 0.206 Uiso 0.50 1 calc G 1 R .
H83E H 0.3137 1.1400 0.6390 0.206 Uiso 0.50 1 calc G 1 R .
H83F H 0.2642 1.0849 0.6025 0.206 Uiso 0.50 1 calc G 1 R .
O18 O 0.4844(4) 0.8186(5) 0.9458(4) 0.0517(19) Uiso 0.50 1 d . . . .
H18 H 0.4869 0.7775 0.9551 0.078 Uiso 0.50 1 calc . . R .
C85 C 0.0650(7) 0.8015(8) 0.8053(5) 0.125(4) Uiso 1 1 d . . D .
H85A H 0.0774 0.7618 0.8311 0.188 Uiso 1 1 calc . . R .
H85B H 0.0188 0.7999 0.7860 0.188 Uiso 1 1 calc . . R .
H85C H 0.0752 0.8426 0.8295 0.188 Uiso 1 1 calc . . R .
C86 C 0.5064(9) 0.8397(10) 0.8178(8) 0.120(5) Uiso 0.75 1 d . . . .
H86A H 0.5202 0.8870 0.8232 0.180 Uiso 0.75 1 calc . . R .
H86B H 0.4617 0.8361 0.8194 0.180 Uiso 0.75 1 calc . . R .
H86C H 0.5099 0.8236 0.7789 0.180 Uiso 0.75 1 calc . . R .
C87 C 0.7653(8) 0.9037(9) 0.8668(7) 0.072(4) Uiso 0.50 1 d J 1 . .
H87A H 0.8084 0.8873 0.8680 0.108 Uiso 0.50 1 calc J 1 R .
H87B H 0.7390 0.8658 0.8735 0.108 Uiso 0.50 1 calc J 1 R .
H87C H 0.7684 0.9377 0.8981 0.108 Uiso 0.50 1 calc J 1 R .
C88 C 0.4482(12) 0.4928(13) 0.5633(11) 0.109(6) Uiso 0.50 1 d P 2 . .
H88A H 0.4688 0.5311 0.5878 0.163 Uiso 0.50 1 calc P 2 R .
H88B H 0.4172 0.5096 0.5273 0.163 Uiso 0.50 1 calc P 2 R .
H88C H 0.4809 0.4655 0.5521 0.163 Uiso 0.50 1 calc P 2 R .
C89 C 0.3176(15) 0.4770(17) 0.3886(13) 0.133(8) Uiso 0.50 1 d Q 2 . .
H89A H 0.3120 0.4279 0.3849 0.199 Uiso 0.50 1 calc Q 2 R .
H89B H 0.3399 0.4931 0.3598 0.199 Uiso 0.50 1 calc Q 2 R .
H89C H 0.2754 0.4988 0.3805 0.199 Uiso 0.50 1 calc Q 2 R .
C90 C 0.1390(10) 0.9294(7) 0.2155(10) 0.096(5) Uiso 0.50 1 d . . D .
H90A H 0.1056 0.9484 0.1823 0.144 Uiso 0.50 1 calc . . R .
H90B H 0.1801 0.9295 0.2054 0.144 Uiso 0.50 1 calc . . R .
H90C H 0.1427 0.9568 0.2514 0.144 Uiso 0.50 1 calc . . R .
C81 C 0.3751(9) 1.1563(9) 0.5149(8) 0.086(5) Uiso 0.50 1 d H 1 . .
H81A H 0.3797 1.1253 0.4835 0.129 Uiso 0.50 1 calc H 1 R .
H81B H 0.3844 1.1322 0.5530 0.129 Uiso 0.50 1 calc H 1 DR .
H81C H 0.4051 1.1940 0.5180 0.129 Uiso 0.50 1 calc H 1 R .

loop_
_atom_site_aniso_label
_atom_site_aniso_U_11
_atom_site_aniso_U_22
_atom_site_aniso_U_33
_atom_site_aniso_U_23
_atom_site_aniso_U_13
_atom_site_aniso_U_12
N1 0.031(2) 0.037(2) 0.042(2) 0.011(2) 0.0096(18) 0.0083(19)
N2 0.049(3) 0.037(2) 0.042(2) 0.014(2) 0.013(2) 0.010(2)
N3 0.051(3) 0.046(3) 0.050(3) -0.004(2) 0.006(2) -0.003(2)
N4 0.046(2) 0.036(2) 0.046(2) -0.002(2) 0.013(2) 0.000(2)
N5 0.030(2) 0.034(2) 0.040(2) -0.0006(18) 0.0075(19) -0.0021(18)
N6 0.044(2) 0.026(2) 0.052(3) -0.0074(19) 0.011(2) -0.0039(19)
N7 0.034(2) 0.031(2) 0.041(2) 0.0000(18) 0.0054(18) -0.0009(19)
N8 0.039(2) 0.036(2) 0.042(2) 0.0054(19) 0.0124(19) 0.0043(19)
N9 0.040(2) 0.049(3) 0.042(2) 0.007(2) 0.017(2) 0.004(2)
N10 0.049(3) 0.042(3) 0.060(3) 0.022(2) 0.020(2) 0.012(2)
N11 0.030(2) 0.038(3) 0.044(2) -0.0040(19) 0.0042(18) 0.0010(18)
N12 0.036(2) 0.031(2) 0.071(3) 0.002(2) 0.016(2) 0.0000(19)
C1 0.040(3) 0.041(3) 0.056(3) 0.012(3) 0.019(2) 0.004(2)
C2 0.039(3) 0.043(3) 0.058(3) 0.006(3) 0.020(2) 0.010(2)
C3 0.046(3) 0.037(3) 0.058(3) 0.012(3) 0.015(3) 0.006(2)
C4 0.040(3) 0.050(3) 0.058(3) 0.014(3) 0.022(3) 0.009(3)
C5 0.039(3) 0.045(3) 0.051(3) 0.013(3) 0.024(2) 0.008(2)
C6 0.038(3) 0.037(3) 0.050(3) 0.009(2) 0.020(2) 0.005(2)
C7 0.041(3) 0.049(3) 0.036(3) 0.009(2) 0.012(2) 0.003(3)
C8 0.032(3) 0.037(3) 0.059(3) 0.007(3) 0.009(2) 0.007(2)
C9 0.049(3) 0.053(3) 0.055(3) 0.019(3) 0.021(3) 0.014(3)
C10 0.043(3) 0.035(3) 0.038(3) 0.005(2) 0.008(2) 0.009(2)
C11 0.036(3) 0.051(3) 0.052(3) 0.007(3) 0.016(2) 0.001(2)
C12 0.047(3) 0.067(4) 0.061(4) 0.006(3) 0.021(3) 0.012(3)
C13 0.059(4) 0.067(4) 0.050(3) 0.013(3) 0.019(3) 0.033(3)
C14 0.072(4) 0.057(4) 0.046(3) 0.017(3) 0.026(3) 0.024(3)
C15 0.043(3) 0.040(3) 0.032(2) 0.004(2) 0.010(2) 0.004(2)
C16 0.036(3) 0.027(3) 0.063(3) 0.010(2) 0.002(2) 0.007(2)
C17 0.042(3) 0.035(3) 0.089(5) 0.009(3) 0.009(3) 0.001(2)
C18 0.042(3) 0.031(3) 0.102(5) -0.003(3) -0.013(3) 0.001(3)
C19 0.048(3) 0.040(3) 0.085(5) -0.018(3) 0.000(3) 0.001(3)
C20 0.051(3) 0.039(3) 0.062(4) -0.006(3) 0.001(3) 0.005(3)
C21 0.032(2) 0.035(3) 0.054(3) 0.001(2) 0.002(2) 0.001(2)
C22 0.047(3) 0.038(3) 0.051(3) 0.014(2) 0.017(2) 0.009(2)
C23 0.054(4) 0.065(4) 0.075(4) 0.032(4) 0.025(3) 0.007(3)
C24 0.068(4) 0.096(6) 0.078(5) 0.057(5) 0.037(4) 0.029(4)
C25 0.084(5) 0.096(6) 0.059(4) 0.042(4) 0.025(4) 0.032(4)
C26 0.043(3) 0.076(4) 0.060(4) 0.020(3) 0.018(3) 0.008(3)
C27 0.044(3) 0.050(3) 0.041(3) 0.019(3) 0.017(2) 0.015(3)
C28 0.049(3) 0.032(3) 0.055(3) 0.009(2) 0.012(3) -0.003(2)
C29 0.043(3) 0.029(3) 0.055(3) -0.002(2) 0.011(2) -0.006(2)
C30 0.040(3) 0.036(3) 0.054(3) 0.012(2) 0.011(3) -0.004(2)
C31 0.063(4) 0.035(3) 0.048(3) 0.003(2) 0.013(3) -0.003(3)
C32 0.049(3) 0.035(3) 0.051(3) 0.009(2) 0.018(3) -0.004(2)
C33 0.046(3) 0.019(2) 0.052(3) 0.001(2) 0.013(2) -0.003(2)
C34 0.039(3) 0.036(3) 0.052(3) 0.004(2) 0.012(2) 0.000(2)
C35 0.060(4) 0.037(3) 0.051(3) 0.008(3) 0.015(3) 0.001(3)
C36 0.052(3) 0.032(3) 0.041(3) 0.006(2) 0.010(2) -0.005(2)
C37 0.030(2) 0.032(3) 0.040(3) 0.004(2) 0.007(2) -0.002(2)
C38 0.046(3) 0.030(3) 0.064(3) 0.008(3) 0.016(3) 0.002(2)
C39 0.040(3) 0.044(3) 0.063(4) 0.011(3) 0.010(3) -0.001(2)
C40 0.066(4) 0.044(3) 0.043(3) 0.007(3) 0.015(3) -0.001(3)
C41 0.057(3) 0.039(3) 0.039(3) 0.001(2) 0.017(3) -0.006(2)
C42 0.030(2) 0.037(3) 0.037(3) 0.000(2) 0.002(2) -0.004(2)
C43 0.048(3) 0.048(3) 0.045(3) -0.003(3) 0.003(3) -0.003(3)
C44 0.082(5) 0.037(3) 0.068(4) 0.001(3) 0.008(4) 0.001(3)
C45 0.074(4) 0.048(4) 0.075(4) 0.003(3) 0.010(4) 0.000(3)
C46 0.070(4) 0.045(3) 0.063(4) -0.011(3) 0.000(3) -0.011(3)
C47 0.052(3) 0.052(4) 0.059(4) 0.003(3) 0.005(3) -0.003(3)
C48 0.045(3) 0.058(4) 0.044(3) 0.003(3) 0.012(2) 0.008(3)
C49 0.041(3) 0.040(3) 0.039(3) -0.001(2) 0.011(2) -0.002(2)
C50 0.034(3) 0.041(3) 0.046(3) -0.003(2) 0.010(2) -0.006(2)
C51 0.044(3) 0.035(3) 0.048(3) 0.000(2) 0.014(2) -0.007(2)
C52 0.041(3) 0.042(3) 0.041(3) -0.003(2) 0.012(2) 0.000(2)
C53 0.041(3) 0.048(3) 0.045(3) -0.005(3) 0.015(2) 0.000(2)
C54 0.040(3) 0.038(3) 0.042(3) 0.005(2) 0.012(2) 0.000(2)
C55 0.030(2) 0.048(3) 0.041(3) 0.005(2) 0.006(2) 0.000(2)
C56 0.041(3) 0.038(3) 0.042(3) 0.002(2) 0.013(2) -0.012(2)
C57 0.045(3) 0.037(3) 0.042(3) -0.005(2) 0.013(2) 0.000(2)
C58 0.038(3) 0.037(3) 0.043(3) -0.001(2) 0.015(2) 0.002(2)
C59 0.042(3) 0.058(3) 0.044(3) 0.006(3) 0.006(2) 0.000(3)
C60 0.029(3) 0.066(4) 0.059(3) 0.000(3) 0.011(2) -0.004(3)
C61 0.035(3) 0.053(3) 0.058(3) 0.007(3) 0.016(2) 0.012(3)
C62 0.038(3) 0.037(3) 0.045(3) 0.001(2) 0.011(2) 0.000(2)
C63 0.032(2) 0.031(2) 0.041(3) 0.006(2) 0.008(2) 0.000(2)
C64 0.034(3) 0.026(2) 0.046(3) -0.006(2) 0.006(2) -0.002(2)
C65 0.035(3) 0.041(3) 0.043(3) -0.001(2) 0.006(2) 0.001(2)
C66 0.027(2) 0.036(3) 0.047(3) 0.001(2) 0.006(2) 0.002(2)
C67 0.037(3) 0.036(3) 0.041(3) 0.005(2) 0.009(2) 0.001(2)
C68 0.035(3) 0.040(3) 0.044(3) 0.000(2) 0.007(2) 0.004(2)
C69 0.043(3) 0.038(3) 0.043(3) 0.008(2) -0.003(2) 0.001(2)
C70 0.031(2) 0.039(3) 0.044(3) 0.001(2) 0.007(2) -0.004(2)
C71 0.035(3) 0.035(3) 0.047(3) -0.004(2) 0.003(2) 0.003(2)
C72 0.039(3) 0.031(3) 0.042(3) 0.007(2) 0.004(2) -0.003(2)

loop_
_atom_type_symbol
_atom_type_description
_atom_type_scat_dispersion_real
_atom_type_scat_dispersion_imag
_atom_type_scat_source
C C 0.0033 0.0016 'International Tables Vol C Tables 4.2.6.8 and 6.1.1.4'
H H 0.0000 0.0000 'International Tables Vol C Tables 4.2.6.8 and 6.1.1.4'
N N 0.0061 0.0033 'International Tables Vol C Tables 4.2.6.8 and 6.1.1.4'
O O 0.0106 0.0060 'International Tables Vol C Tables 4.2.6.8 and 6.1.1.4'

loop_
_geom_angle_atom_site_label_1
_geom_angle_atom_site_label_2
_geom_angle_atom_site_label_3
_geom_angle
_geom_angle_site_symmetry_1
_geom_angle_site_symmetry_3
C74 O1 H1A 109.5 . .
C76 O2 H2 109.5 . .
C73 O3 H3A 109.5 . .
C75 O4A H4A 109.5 . .
C83A O5 H5A 109.5 . .
C81 O7 H7A 109.5 . .
C90 O9 H9A 109.5 . .
C87 O14 H14 109.5 . .
C82 O15 H15A 109.5 . .
C82 O16 H16A 109.5 . .
C86 O17 H17 109.5 . .
H84A C84 H84B 109.5 . .
H84A C84 H84C 109.5 . .
H84B C84 H84C 109.5 . .
O18 C84 H84A 109.5 . .
O18 C84 H84B 109.5 . .
O18 C84 H84C 109.5 . .
C85 O20 H20 109.5 . .
C79 O21 H21A 109.5 . .
C80A O23 H23 109.5 . .
C88 O24 H24 109.5 . .
C89 O25 H25 109.5 . .
C7 N1 C10 118.1(4) . .
C35 N2 C15 116.2(5) . .
C36 N3 C43 117.2(5) . .
C57 N4 C48 119.6(5) . .
C72 N5 C42 117.3(4) . .
C34 N6 C37 117.4(4) . .
C64 N7 C63 117.9(4) . .
C56 N8 C58 117.8(4) . .
C55 N9 C27 119.0(5) . .
C9 N10 H10 120.6 . .
C9 N10 C22 118.7(5) . .
C22 N10 H10 120.6 . .
C71 N11 C21 118.4(4) . .
C8 N12 C16 117.7(4) . .
C2 C1 H1 118.8 . .
C6 C1 H1 118.8 . .
C6 C1 C2 122.4(5) . .
C1 C2 C3 117.0(5) . .
C1 C2 C8 123.6(5) . .
C3 C2 C8 119.4(5) . .
C2 C3 H3 119.3 . .
C4 C3 C2 121.5(5) . .
C4 C3 H3 119.3 . .
C3 C4 C5 119.1(6) . .
C3 C4 C9 122.5(5) . .
C5 C4 C9 118.4(6) . .
C4 C5 H5 119.6 . .
C6 C5 C4 120.7(6) . .
C6 C5 H5 119.6 . .
C1 C6 C5 119.1(5) . .
C1 C6 C7 120.1(5) . .
C5 C6 C7 120.8(5) . .
N1 C7 C6 122.8(5) . .
N1 C7 H7 118.6 . .
C6 C7 H7 118.6 . .
N12 C8 C2 121.2(5) . .
N12 C8 H8 119.4 . .
C2 C8 H8 119.4 . .
N10 C9 C4 126.0(6) . .
N10 C9 H9 117.0 . .
C4 C9 H9 117.0 . .
N1 C10 H10A 109.3 . .
N1 C10 C11 109.3(4) . .
N1 C10 C15 109.3(4) . .
C11 C10 H10A 109.3 . .
C15 C10 H10A 109.3 . .
C15 C10 C11 110.3(4) . .
C10 C11 H11A 109.3 . .
C10 C11 H11B 109.3 . .
H11A C11 H11B 107.9 . .
C12 C11 C10 111.7(5) . .
C12 C11 H11A 109.3 . .
C12 C11 H11B 109.3 . .
C11 C12 H12A 109.3 . .
C11 C12 H12B 109.3 . .
C11 C12 C13 111.4(5) . .
H12A C12 H12B 108.0 . .
C13 C12 H12A 109.3 . .
C13 C12 H12B 109.3 . .
C12 C13 H13A 109.5 . .
C12 C13 H13B 109.5 . .
H13A C13 H13B 108.1 . .
C14 C13 C12 110.6(5) . .
C14 C13 H13A 109.5 . .
C14 C13 H13B 109.5 . .
C13 C14 H14A 109.4 . .
C13 C14 H14B 109.4 . .
C13 C14 C15 111.1(5) . .
H14A C14 H14B 108.0 . .
C15 C14 H14A 109.4 . .
C15 C14 H14B 109.4 . .
N2 C15 C10 108.9(4) . .
N2 C15 C14 109.1(4) . .
N2 C15 H15 109.5 . .
C10 C15 C14 110.3(5) . .
C10 C15 H15 109.5 . .
C14 C15 H15 109.5 . .
N12 C16 H16 109.6 . .
N12 C16 C17 109.0(5) . .
N12 C16 C21 109.0(4) . .
C17 C16 H16 109.6 . .
C21 C16 H16 109.6 . .
C21 C16 C17 110.1(5) . .
C16 C17 H17A 109.4 . .
C16 C17 H17B 109.4 . .
H17A C17 H17B 108.0 . .
C18 C17 C16 111.3(5) . .
C18 C17 H17A 109.4 . .
C18 C17 H17B 109.4 . .
C17 C18 H18A 109.2 . .
C17 C18 H18B 109.2 . .
C17 C18 C19 112.2(5) . .
H18A C18 H18B 107.9 . .
C19 C18 H18A 109.2 . .
C19 C18 H18B 109.2 . .
C18 C19 H19A 109.6 . .
C18 C19 H19B 109.6 . .
C18 C19 C20 110.3(6) . .
H19A C19 H19B 108.1 . .
C20 C19 H19A 109.6 . .
C20 C19 H19B 109.6 . .
C19 C20 H20A 109.5 . .
C19 C20 H20B 109.5 . .
H20A C20 H20B 108.1 . .
C21 C20 C19 110.6(5) . .
C21 C20 H20A 109.5 . .
C21 C20 H20B 109.5 . .
N11 C21 C16 109.3(4) . .
N11 C21 C20 109.1(4) . .
N11 C21 H21 108.5 . .
C16 C21 H21 108.5 . .
C20 C21 C16 112.9(5) . .
C20 C21 H21 108.5 . .
N10 C22 H22 109.7 . .
N10 C22 C23 108.6(5) . .
N10 C22 C27 108.1(4) . .
C23 C22 H22 109.7 . .
C23 C22 C27 111.0(5) . .
C27 C22 H22 109.7 . .
C22 C23 H23A 109.3 . .
C22 C23 H23B 109.3 . .
C22 C23 C24 111.7(6) . .
H23A C23 H23B 107.9 . .
C24 C23 H23A 109.3 . .
C24 C23 H23B 109.3 . .
C23 C24 H24A 109.8 . .
C23 C24 H24B 109.8 . .
H24A C24 H24B 108.2 . .
C25 C24 C23 109.4(6) . .
C25 C24 H24A 109.8 . .
C25 C24 H24B 109.8 . .
C24 C25 H25A 109.5 . .
C24 C25 H25B 109.5 . .
H25A C25 H25B 108.0 . .
C26 C25 C24 110.9(6) . .
C26 C25 H25A 109.5 . .
C26 C25 H25B 109.5 . .
C25 C26 H26A 109.1 . .
C25 C26 H26B 109.1 . .
C25 C26 C27 112.7(6) . .
H26A C26 H26B 107.8 . .
C27 C26 H26A 109.1 . .
C27 C26 H26B 109.1 . .
N9 C27 C22 109.4(4) . .
N9 C27 C26 107.3(5) . .
N9 C27 H27 110.3 . .
C22 C27 H27 110.3 . .
C26 C27 C22 109.1(4) . .
C26 C27 H27 110.3 . .
C29 C28 C34 118.7(5) . .
C33 C28 C29 118.6(5) . .
C33 C28 C34 122.6(5) . .
C28 C29 H29 119.9 . .
C30 C29 C28 120.3(5) . .
C30 C29 H29 119.9 . .
C29 C30 C35 121.0(5) . .
C31 C30 C29 119.2(5) . .
C31 C30 C35 119.7(5) . .
C30 C31 H31 119.4 . .
C30 C31 C32 121.1(5) . .
C32 C31 H31 119.4 . .
C31 C32 C36 120.8(5) . .
C33 C32 C31 119.4(5) . .
C33 C32 C36 119.6(5) . .
C28 C33 H33 119.4 . .
C32 C33 C28 121.2(5) . .
C32 C33 H33 119.4 . .
N6 C34 C28 122.4(5) . .
N6 C34 H34 118.8 . .
C28 C34 H34 118.8 . .
N2 C35 C30 122.5(5) . .
N2 C35 H35 118.8 . .
C30 C35 H35 118.8 . .
N3 C36 C32 123.6(5) . .
N3 C36 H36 118.2 . .
C32 C36 H36 118.2 . .
N6 C37 H37 109.1 . .
N6 C37 C38 109.1(4) . .
N6 C37 C42 109.6(4) . .
C38 C37 H37 109.1 . .
C42 C37 H37 109.1 . .
C42 C37 C38 110.9(4) . .
C37 C38 H38A 109.5 . .
C37 C38 H38B 109.5 . .
H38A C38 H38B 108.1 . .
C39 C38 C37 110.8(5) . .
C39 C38 H38A 109.5 . .
C39 C38 H38B 109.5 . .
C38 C39 H39A 109.2 . .
C38 C39 H39B 109.2 . .
H39A C39 H39B 107.9 . .
C40 C39 C38 112.1(5) . .
C40 C39 H39A 109.2 . .
C40 C39 H39B 109.2 . .
C39 C40 H40A 109.2 . .
C39 C40 H40B 109.2 . .
C39 C40 C41 111.9(5) . .
H40A C40 H40B 107.9 . .
C41 C40 H40A 109.2 . .
C41 C40 H40B 109.2 . .
C40 C41 H41A 109.7 . .
C40 C41 H41B 109.7 . .
H41A C41 H41B 108.2 . .
C42 C41 C40 109.9(4) . .
C42 C41 H41A 109.7 . .
C42 C41 H41B 109.7 . .
N5 C42 C37 109.9(4) . .
N5 C42 C41 109.6(4) . .
N5 C42 H42 109.3 . .
C37 C42 C41 109.5(4) . .
C37 C42 H42 109.3 . .
C41 C42 H42 109.3 . .
N3 C43 H43 109.2 . .
N3 C43 C44 110.5(5) . .
N3 C43 C48 108.4(5) . .
C44 C43 H43 109.2 . .
C44 C43 C48 110.4(5) . .
C48 C43 H43 109.2 . .
C43 C44 H44A 109.0 . .
C43 C44 H44B 109.0 . .
H44A C44 H44B 107.8 . .
C45 C44 C43 112.8(6) . .
C45 C44 H44A 109.0 . .
C45 C44 H44B 109.0 . .
C44 C45 H45A 109.3 . .
C44 C45 H45B 109.3 . .
H45A C45 H45B 108.0 . .
C46 C45 C44 111.5(6) . .
C46 C45 H45A 109.3 . .
C46 C45 H45B 109.3 . .
C45 C46 H46A 109.3 . .
C45 C46 H46B 109.3 . .
C45 C46 C47 111.7(6) . .
H46A C46 H46B 107.9 . .
C47 C46 H46A 109.3 . .
C47 C46 H46B 109.3 . .
C46 C47 H47A 109.1 . .
C46 C47 H47B 109.1 . .
H47A C47 H47B 107.8 . .
C48 C47 C46 112.6(5) . .
C48 C47 H47A 109.1 . .
C48 C47 H47B 109.1 . .
N4 C48 C43 107.5(5) . .
N4 C48 C47 110.1(5) . .
N4 C48 H48 109.8 . .
C43 C48 H48 109.8 . .
C47 C48 C43 109.9(5) . .
C47 C48 H48 109.8 . .
C50 C49 H49 119.1 . .
C54 C49 H49 119.1 . .
C54 C49 C50 121.8(5) . .
C49 C50 C56 121.5(5) . .
C51 C50 C49 118.1(5) . .
C51 C50 C56 120.4(5) . .
C50 C51 H51 119.7 . .
C50 C51 C52 120.6(5) . .
C52 C51 H51 119.7 . .
C51 C52 C57 119.2(5) . .
C53 C52 C51 120.9(5) . .
C53 C52 C57 119.9(5) . .
C52 C53 H53 120.4 . .
C52 C53 C54 119.3(5) . .
C54 C53 H53 120.4 . .
C49 C54 C53 119.4(5) . .
C49 C54 C55 119.5(5) . .
C53 C54 C55 121.0(5) . .
N9 C55 C54 123.8(5) . .
N9 C55 H55 118.1 . .
C54 C55 H55 118.1 . .
N8 C56 C50 122.8(5) . .
N8 C56 H56 118.6 . .
C50 C56 H56 118.6 . .
N4 C57 C52 122.9(5) . .
N4 C57 H57 118.5 . .
C52 C57 H57 118.5 . .
N8 C58 H58 110.1 . .
N8 C58 C59 107.1(4) . .
N8 C58 C63 108.0(4) . .
C59 C58 H58 110.1 . .
C59 C58 C63 111.4(5) . .
C63 C58 H58 110.1 . .
C58 C59 H59A 109.5 . .
C58 C59 H59B 109.5 . .
C58 C59 C60 110.8(5) . .
H59A C59 H59B 108.1 . .
C60 C59 H59A 109.5 . .
C60 C59 H59B 109.5 . .
C59 C60 H60A 109.5 . .
C59 C60 H60B 109.5 . .
H60A C60 H60B 108.1 . .
C61 C60 C59 110.6(5) . .
C61 C60 H60A 109.5 . .
C61 C60 H60B 109.5 . .
C60 C61 H61A 109.7 . .
C60 C61 H61B 109.7 . .
C60 C61 C62 109.7(5) . .
H61A C61 H61B 108.2 . .
C62 C61 H61A 109.7 . .
C62 C61 H61B 109.7 . .
C61 C62 H62A 109.2 . .
C61 C62 H62B 109.2 . .
H62A C62 H62B 107.9 . .
C63 C62 C61 112.0(4) . .
C63 C62 H62A 109.2 . .
C63 C62 H62B 109.2 . .
N7 C63 C58 107.3(4) . .
N7 C63 C62 110.0(4) . .
N7 C63 H63 109.7 . .
C58 C63 H63 109.7 . .
C62 C63 C58 110.2(4) . .
C62 C63 H63 109.7 . .
N7 C64 H64 118.6 . .
N7 C64 C65 122.7(5) . .
C65 C64 H64 118.6 . .
C66 C65 C64 120.3(5) . .
C66 C65 C70 118.3(5) . .
C70 C65 C64 121.4(5) . .
C65 C66 H66 119.4 . .
C65 C66 C67 121.2(5) . .
C67 C66 H66 119.4 . .
C66 C67 C68 118.4(5) . .
C66 C67 C71 123.1(5) . .
C68 C67 C71 118.5(5) . .
C67 C68 H68 119.8 . .
C69 C68 C67 120.5(5) . .
C69 C68 H68 119.8 . .
C68 C69 C70 120.5(5) . .
C68 C69 C72 121.1(5) . .
C70 C69 C72 118.3(5) . .
C65 C70 H70 119.5 . .
C69 C70 C65 121.0(5) . .
C69 C70 H70 119.5 . .
N11 C71 C67 124.4(5) . .
N11 C71 H71 117.8 . .
C67 C71 H71 117.8 . .
N5 C72 C69 123.1(5) . .
N5 C72 H72 118.5 . .
C69 C72 H72 118.5 . .
O3 C73 H73A 109.5 . .
O3 C73 H73B 109.5 . .
O3 C73 H73C 109.5 . .
H73A C73 H73B 109.5 . .
H73A C73 H73C 109.5 . .
H73B C73 H73C 109.5 . .
O1 C74 H74A 109.5 . .
O1 C74 H74B 109.5 . .
O1 C74 H74C 109.5 . .
H74A C74 H74B 109.5 . .
H74A C74 H74C 109.5 . .
H74B C74 H74C 109.5 . .
O4A C75 H75A 109.5 . .
O4A C75 H75B 109.5 . .
O4A C75 H75C 109.5 . .
H75A C75 H75B 109.5 . .
H75A C75 H75C 109.5 . .
H75B C75 H75C 109.5 . .
O2 C76 H76A 109.5 . .
O2 C76 H76B 109.5 . .
O2 C76 H76C 109.5 . .
H76A C76 H76B 109.5 . .
H76A C76 H76C 109.5 . .
H76B C76 H76C 109.5 . .
H77A C77 H77B 109.5 . .
H77A C77 H77C 109.5 . .
H77B C77 H77C 109.5 . .
O21 C79 H79A 109.5 . .
O21 C79 H79B 109.5 . .
O21 C79 H79C 109.5 . .
H79A C79 H79B 109.5 . .
H79A C79 H79C 109.5 . .
H79B C79 H79C 109.5 . .
O23 C80A H80D 109.5 . .
O23 C80A H80E 109.5 . .
O23 C80A H80F 109.5 . .
H80D C80A H80E 109.5 . .
H80D C80A H80F 109.5 . .
H80E C80A H80F 109.5 . .
O15 C82 H82A 109.5 . .
O15 C82 H82B 109.5 . .
O15 C82 H82C 109.5 . .
O15 C82 H82D 76.0 . .
O15 C82 H82E 58.8 . .
O15 C82 H82F 168.2 . .
O16 C82 O15 77.4(12) . .
O16 C82 H82A 121.0 . .
O16 C82 H82B 123.4 . .
O16 C82 H82C 32.1 . .
O16 C82 H82D 109.5 . .
O16 C82 H82E 109.5 . .
O16 C82 H82F 109.5 . .
H82A C82 H82B 109.5 . .
H82A C82 H82C 109.5 . .
H82A C82 H82D 33.8 . .
H82A C82 H82E 124.3 . .
H82A C82 H82F 75.7 . .
H82B C82 H82C 109.5 . .
H82B C82 H82D 126.9 . .
H82B C82 H82E 50.7 . .
H82B C82 H82F 58.8 . .
H82C C82 H82D 118.2 . .
H82C C82 H82E 126.0 . .
H82C C82 H82F 77.7 . .
H82D C82 H82E 109.5 . .
H82D C82 H82F 109.5 . .
H82E C82 H82F 109.5 . .
O5 C83A H83A 109.5 . .
O5 C83A H83B 109.5 . .
O5 C83A H83C 109.5 . .
H83A C83A H83B 109.5 . .
H83A C83A H83C 109.5 . .
H83B C83A H83C 109.5 . .
C84 O18 H18 109.5 . .
O20 C85 H85A 109.5 . .
O20 C85 H85B 109.5 . .
O20 C85 H85C 109.5 . .
H85A C85 H85B 109.5 . .
H85A C85 H85C 109.5 . .
H85B C85 H85C 109.5 . .
O17 C86 H86A 109.5 . .
O17 C86 H86B 109.5 . .
O17 C86 H86C 109.5 . .
H86A C86 H86B 109.5 . .
H86A C86 H86C 109.5 . .
H86B C86 H86C 109.5 . .
O14 C87 H87A 109.5 . .
O14 C87 H87B 109.5 . .
O14 C87 H87C 109.5 . .
H87A C87 H87B 109.5 . .
H87A C87 H87C 109.5 . .
H87B C87 H87C 109.5 . .
O24 C88 H88A 109.5 . .
O24 C88 H88B 109.5 . .
O24 C88 H88C 109.5 . .
H88A C88 H88B 109.5 . .
H88A C88 H88C 109.5 . .
H88B C88 H88C 109.5 . .
O25 C89 H89A 109.5 . .
O25 C89 H89B 109.5 . .
O25 C89 H89C 109.5 . .
H89A C89 H89B 109.5 . .
H89A C89 H89C 109.5 . .
H89B C89 H89C 109.5 . .
O9 C90 H90A 109.5 . .
O9 C90 H90B 109.5 . .
O9 C90 H90C 109.5 . .
H90A C90 H90B 109.5 . .
H90A C90 H90C 109.5 . .
H90B C90 H90C 109.5 . .
O7 C81 H81A 109.5 . .
O7 C81 H81B 109.5 . .
O7 C81 H81C 109.5 . .
H81A C81 H81B 109.5 . .
H81A C81 H81C 109.5 . .
H81B C81 H81C 109.5 . .

loop_
_geom_bond_atom_site_label_1
_geom_bond_atom_site_label_2
_geom_bond_distance
_geom_bond_site_symmetry_2
O1 H1A 0.8400 .
O1 C74 1.431(5) .
O2 H2 0.8400 .
O2 C76 1.433(5) .
O3 H3A 0.8400 .
O3 C73 1.423(5) .
O4A H4A 0.8400 .
O4A C75 1.45(3) .
O5 H5A 0.8400 .
O5 C83A 1.432(5) .
O6 H6 0.8400 .
O7 H7A 0.8400 .
O7 C81 1.21(3) .
O9 H9A 0.8400 .
O9 C90 1.433(5) .
O14 H14 0.8400 .
O14 C87 1.56(2) .
O15 H15A 0.8400 .
O15 C82 1.511(19) .
O16 H16A 0.8400 .
O16 C82 1.43(2) .
O17 H17 0.8400 .
O17 C86 1.37(2) .
C84 H84A 0.9800 .
C84 H84B 0.9800 .
C84 H84C 0.9800 .
C84 O18 1.458(10) .
O20 H20 0.8400 .
O20 C85 1.422(5) .
O21 H21A 0.8400 .
O21 C79 1.427(5) .
O22 H22A 0.8400 .
O23 H23 0.8400 .
O23 C80A 1.440(5) .
O24 H24 0.8400 .
O24 C88 1.21(4) .
O25 H25 0.8400 .
O25 C89 1.42(3) .
N1 C7 1.254(7) .
N1 C10 1.461(7) .
N2 C15 1.469(7) .
N2 C35 1.252(8) .
N3 C36 1.247(8) .
N3 C43 1.477(8) .
N4 C48 1.449(8) .
N4 C57 1.265(8) .
N5 C42 1.456(7) .
N5 C72 1.260(7) .
N6 C34 1.276(7) .
N6 C37 1.464(7) .
N7 C63 1.459(7) .
N7 C64 1.263(7) .
N8 C56 1.274(7) .
N8 C58 1.472(7) .
N9 C27 1.432(8) .
N9 C55 1.279(7) .
N10 H10 0.8800 .
N10 C9 1.266(8) .
N10 C22 1.443(8) .
N11 C21 1.465(7) .
N11 C71 1.262(7) .
N12 C8 1.286(8) .
N12 C16 1.452(8) .
C1 H1 0.9500 .
C1 C2 1.400(8) .
C1 C6 1.371(8) .
C2 C3 1.410(9) .
C2 C8 1.449(9) .
C3 H3 0.9500 .
C3 C4 1.382(9) .
C4 C5 1.393(8) .
C4 C9 1.471(9) .
C5 H5 0.9500 .
C5 C6 1.387(8) .
C6 C7 1.479(8) .
C7 H7 0.9500 .
C8 H8 0.9500 .
C9 H9 0.9500 .
C10 H10A 1.0000 .
C10 C11 1.536(8) .
C10 C15 1.524(8) .
C11 H11A 0.9900 .
C11 H11B 0.9900 .
C11 C12 1.503(9) .
C12 H12A 0.9900 .
C12 H12B 0.9900 .
C12 C13 1.523(11) .
C13 H13A 0.9900 .
C13 H13B 0.9900 .
C13 C14 1.517(9) .
C14 H14A 0.9900 .
C14 H14B 0.9900 .
C14 C15 1.531(8) .
C15 H15 1.0000 .
C16 H16 1.0000 .
C16 C17 1.538(8) .
C16 C21 1.527(9) .
C17 H17A 0.9900 .
C17 H17B 0.9900 .
C17 C18 1.519(10) .
C18 H18A 0.9900 .
C18 H18B 0.9900 .
C18 C19 1.539(12) .
C19 H19A 0.9900 .
C19 H19B 0.9900 .
C19 C20 1.553(9) .
C20 H20A 0.9900 .
C20 H20B 0.9900 .
C20 C21 1.512(9) .
C21 H21 1.0000 .
C22 H22 1.0000 .
C22 C23 1.533(8) .
C22 C27 1.535(8) .
C23 H23A 0.9900 .
C23 H23B 0.9900 .
C23 C24 1.546(11) .
C24 H24A 0.9900 .
C24 H24B 0.9900 .
C24 C25 1.520(12) .
C25 H25A 0.9900 .
C25 H25B 0.9900 .
C25 C26 1.510(11) .
C26 H26A 0.9900 .
C26 H26B 0.9900 .
C26 C27 1.532(9) .
C27 H27 1.0000 .
C28 C29 1.414(8) .
C28 C33 1.392(8) .
C28 C34 1.463(9) .
C29 H29 0.9500 .
C29 C30 1.397(9) .
C30 C31 1.387(9) .
C30 C35 1.483(9) .
C31 H31 0.9500 .
C31 C32 1.390(8) .
C32 C33 1.382(8) .
C32 C36 1.488(8) .
C33 H33 0.9500 .
C34 H34 0.9500 .
C35 H35 0.9500 .
C36 H36 0.9500 .
C37 H37 1.0000 .
C37 C38 1.539(7) .
C37 C42 1.514(7) .
C38 H38A 0.9900 .
C38 H38B 0.9900 .
C38 C39 1.511(9) .
C39 H39A 0.9900 .
C39 H39B 0.9900 .
C39 C40 1.473(9) .
C40 H40A 0.9900 .
C40 H40B 0.9900 .
C40 C41 1.547(8) .
C41 H41A 0.9900 .
C41 H41B 0.9900 .
C41 C42 1.536(7) .
C42 H42 1.0000 .
C43 H43 1.0000 .
C43 C44 1.526(9) .
C43 C48 1.556(9) .
C44 H44A 0.9900 .
C44 H44B 0.9900 .
C44 C45 1.502(11) .
C45 H45A 0.9900 .
C45 H45B 0.9900 .
C45 C46 1.491(11) .
C46 H46A 0.9900 .
C46 H46B 0.9900 .
C46 C47 1.509(10) .
C47 H47A 0.9900 .
C47 H47B 0.9900 .
C47 C48 1.507(9) .
C48 H48 1.0000 .
C49 H49 0.9500 .
C49 C50 1.420(8) .
C49 C54 1.370(8) .
C50 C51 1.387(8) .
C50 C56 1.437(8) .
C51 H51 0.9500 .
C51 C52 1.401(8) .
C52 C53 1.381(8) .
C52 C57 1.494(8) .
C53 H53 0.9500 .
C53 C54 1.420(8) .
C54 C55 1.448(8) .
C55 H55 0.9500 .
C56 H56 0.9500 .
C57 H57 0.9500 .
C58 H58 1.0000 .
C58 C59 1.525(8) .
C58 C63 1.531(8) .
C59 H59A 0.9900 .
C59 H59B 0.9900 .
C59 C60 1.526(8) .
C60 H60A 0.9900 .
C60 H60B 0.9900 .
C60 C61 1.509(10) .
C61 H61A 0.9900 .
C61 H61B 0.9900 .
C61 C62 1.540(8) .
C62 H62A 0.9900 .
C62 H62B 0.9900 .
C62 C63 1.509(7) .
C63 H63 1.0000 .
C64 H64 0.9500 .
C64 C65 1.472(8) .
C65 C66 1.391(8) .
C65 C70 1.406(8) .
C66 H66 0.9500 .
C66 C67 1.404(7) .
C67 C68 1.410(8) .
C67 C71 1.463(8) .
C68 H68 0.9500 .
C68 C69 1.372(8) .
C69 C70 1.376(8) .
C69 C72 1.482(8) .
C70 H70 0.9500 .
C71 H71 0.9500 .
C72 H72 0.9500 .
C73 H73A 0.9800 .
C73 H73B 0.9800 .
C73 H73C 0.9800 .
C74 H74A 0.9800 .
C74 H74B 0.9800 .
C74 H74C 0.9800 .
C75 H75A 0.9800 .
C75 H75B 0.9800 .
C75 H75C 0.9800 .
C76 H76A 0.9800 .
C76 H76B 0.9800 .
C76 H76C 0.9800 .
C77 H77A 0.9800 .
C77 H77B 0.9800 .
C77 H77C 0.9800 .
C79 H79A 0.9800 .
C79 H79B 0.9800 .
C79 H79C 0.9800 .
C80A H80D 0.9800 .
C80A H80E 0.9800 .
C80A H80F 0.9800 .
C82 H82A 0.9800 .
C82 H82B 0.9800 .
C82 H82C 0.9800 .
C82 H82D 0.9800 .
C82 H82E 0.9800 .
C82 H82F 0.9800 .
C83A H83A 0.9800 .
C83A H83B 0.9800 .
C83A H83C 0.9800 .
O18 H18 0.8400 .
C85 H85A 0.9800 .
C85 H85B 0.9800 .
C85 H85C 0.9800 .
C86 H86A 0.9800 .
C86 H86B 0.9800 .
C86 H86C 0.9800 .
C87 H87A 0.9800 .
C87 H87B 0.9800 .
C87 H87C 0.9800 .
C88 H88A 0.9800 .
C88 H88B 0.9800 .
C88 H88C 0.9800 .
C89 H89A 0.9800 .
C89 H89B 0.9800 .
C89 H89C 0.9800 .
C90 H90A 0.9800 .
C90 H90B 0.9800 .
C90 H90C 0.9800 .
C81 H81A 0.9800 .
C81 H81B 0.9800 .
C81 H81C 0.9800 .

loop_
_geom_torsion_atom_site_label_1
_geom_torsion_atom_site_label_2
_geom_torsion_atom_site_label_3
_geom_torsion_atom_site_label_4
_geom_torsion
_geom_torsion_site_symmetry_1
_geom_torsion_site_symmetry_2
_geom_torsion_site_symmetry_3
_geom_torsion_site_symmetry_4
N1 C10 C11 C12 -175.9(5) . . . .
N1 C10 C15 N2 -64.0(5) . . . .
N1 C10 C15 C14 176.3(4) . . . .
N3 C43 C44 C45 -173.7(6) . . . .
N3 C43 C48 N4 -65.6(6) . . . .
N3 C43 C48 C47 174.6(5) . . . .
N6 C37 C38 C39 -177.3(4) . . . .
N6 C37 C42 N5 -61.0(5) . . . .
N6 C37 C42 C41 178.5(4) . . . .
N7 C64 C65 C66 -169.6(5) . . . .
N7 C64 C65 C70 9.5(8) . . . .
N8 C58 C59 C60 -173.9(5) . . . .
N8 C58 C63 N7 -68.1(5) . . . .
N8 C58 C63 C62 172.1(4) . . . .
N10 C22 C23 C24 -175.1(5) . . . .
N10 C22 C27 N9 -68.8(6) . . . .
N10 C22 C27 C26 174.1(5) . . . .
N12 C16 C17 C18 -174.6(5) . . . .
N12 C16 C21 N11 -62.6(5) . . . .
N12 C16 C21 C20 175.8(4) . . . .
C1 C2 C3 C4 -2.0(8) . . . .
C1 C2 C8 N12 1.1(9) . . . .
C1 C6 C7 N1 -170.3(5) . . . .
C2 C1 C6 C5 -4.6(8) . . . .
C2 C1 C6 C7 175.4(5) . . . .
C2 C3 C4 C5 2.3(8) . . . .
C2 C3 C4 C9 -177.2(5) . . . .
C3 C2 C8 N12 -178.8(5) . . . .
C3 C4 C5 C6 -3.8(8) . . . .
C3 C4 C9 N10 6.4(9) . . . .
C4 C5 C6 C1 4.9(8) . . . .
C4 C5 C6 C7 -175.2(5) . . . .
C5 C4 C9 N10 -173.1(6) . . . .
C5 C6 C7 N1 9.7(8) . . . .
C6 C1 C2 C3 3.1(8) . . . .
C6 C1 C2 C8 -176.8(5) . . . .
C7 N1 C10 C11 -120.8(5) . . . .
C7 N1 C10 C15 118.4(5) . . . .
C8 N12 C16 C17 -118.5(5) . . . .
C8 N12 C16 C21 121.3(5) . . . .
C8 C2 C3 C4 178.0(5) . . . .
C9 N10 C22 C23 -121.1(6) . . . .
C9 N10 C22 C27 118.4(6) . . . .
C9 C4 C5 C6 175.8(5) . . . .
C10 N1 C7 C6 178.3(5) . . . .
C10 C11 C12 C13 55.5(7) . . . .
C11 C10 C15 N2 175.9(4) . . . .
C11 C10 C15 C14 56.2(5) . . . .
C11 C12 C13 C14 -55.8(7) . . . .
C12 C13 C14 C15 56.8(7) . . . .
C13 C14 C15 N2 -177.1(5) . . . .
C13 C14 C15 C10 -57.5(7) . . . .
C15 N2 C35 C30 178.5(5) . . . .
C15 C10 C11 C12 -55.8(6) . . . .
C16 N12 C8 C2 -179.2(5) . . . .
C16 C17 C18 C19 55.9(7) . . . .
C17 C16 C21 N11 177.8(4) . . . .
C17 C16 C21 C20 56.2(6) . . . .
C17 C18 C19 C20 -55.1(7) . . . .
C18 C19 C20 C21 54.4(7) . . . .
C19 C20 C21 N11 -177.9(5) . . . .
C19 C20 C21 C16 -56.2(6) . . . .
C21 N11 C71 C67 177.1(5) . . . .
C21 C16 C17 C18 -55.0(6) . . . .
C22 N10 C9 C4 177.4(5) . . . .
C22 C23 C24 C25 56.2(9) . . . .
C23 C22 C27 N9 172.2(5) . . . .
C23 C22 C27 C26 55.1(7) . . . .
C23 C24 C25 C26 -56.4(10) . . . .
C24 C25 C26 C27 58.4(9) . . . .
C25 C26 C27 N9 -175.2(5) . . . .
C25 C26 C27 C22 -56.8(7) . . . .
C27 N9 C55 C54 175.7(5) . . . .
C27 C22 C23 C24 -56.5(7) . . . .
C28 C29 C30 C31 2.7(8) . . . .
C28 C29 C30 C35 -179.1(5) . . . .
C29 C28 C33 C32 1.6(8) . . . .
C29 C28 C34 N6 -172.6(5) . . . .
C29 C30 C31 C32 -1.5(8) . . . .
C29 C30 C35 N2 0.3(9) . . . .
C30 C31 C32 C33 0.4(8) . . . .
C30 C31 C32 C36 -174.7(5) . . . .
C31 C30 C35 N2 178.5(5) . . . .
C31 C32 C33 C28 -0.5(8) . . . .
C31 C32 C36 N3 6.7(9) . . . .
C33 C28 C29 C30 -2.7(8) . . . .
C33 C28 C34 N6 4.6(8) . . . .
C33 C32 C36 N3 -168.4(6) . . . .
C34 N6 C37 C38 -120.1(5) . . . .
C34 N6 C37 C42 118.3(5) . . . .
C34 C28 C29 C30 174.6(5) . . . .
C34 C28 C33 C32 -175.6(5) . . . .
C35 N2 C15 C10 127.9(5) . . . .
C35 N2 C15 C14 -111.7(6) . . . .
C35 C30 C31 C32 -179.7(5) . . . .
C36 N3 C43 C44 -118.1(6) . . . .
C36 N3 C43 C48 120.7(6) . . . .
C36 C32 C33 C28 174.7(5) . . . .
C37 N6 C34 C28 178.2(5) . . . .
C37 C38 C39 C40 55.0(6) . . . .
C38 C37 C42 N5 178.5(4) . . . .
C38 C37 C42 C41 58.0(5) . . . .
C38 C39 C40 C41 -55.3(7) . . . .
C39 C40 C41 C42 56.4(6) . . . .
C40 C41 C42 N5 -177.8(4) . . . .
C40 C41 C42 C37 -57.2(6) . . . .
C42 N5 C72 C69 179.6(5) . . . .
C42 C37 C38 C39 -56.5(6) . . . .
C43 N3 C36 C32 176.4(5) . . . .
C43 C44 C45 C46 54.6(9) . . . .
C44 C43 C48 N4 173.2(5) . . . .
C44 C43 C48 C47 53.4(7) . . . .
C44 C45 C46 C47 -54.7(9) . . . .
C45 C46 C47 C48 56.5(8) . . . .
C46 C47 C48 N4 -173.5(5) . . . .
C46 C47 C48 C43 -55.3(7) . . . .
C48 N4 C57 C52 177.6(5) . . . .
C48 C43 C44 C45 -53.8(8) . . . .
C49 C50 C51 C52 1.0(8) . . . .
C49 C50 C56 N8 2.2(8) . . . .
C49 C54 C55 N9 -176.8(5) . . . .
C50 C49 C54 C53 -0.5(8) . . . .
C50 C49 C54 C55 -179.4(5) . . . .
C50 C51 C52 C53 -0.1(8) . . . .
C50 C51 C52 C57 178.4(5) . . . .
C51 C50 C56 N8 -177.4(5) . . . .
C51 C52 C53 C54 -1.1(8) . . . .
C51 C52 C57 N4 6.8(8) . . . .
C52 C53 C54 C49 1.4(8) . . . .
C52 C53 C54 C55 -179.7(5) . . . .
C53 C52 C57 N4 -174.7(5) . . . .
C53 C54 C55 N9 4.3(8) . . . .
C54 C49 C50 C51 -0.7(8) . . . .
C54 C49 C50 C56 179.7(5) . . . .
C55 N9 C27 C22 125.2(5) . . . .
C55 N9 C27 C26 -116.6(5) . . . .
C56 N8 C58 C59 -109.6(5) . . . .
C56 N8 C58 C63 130.4(5) . . . .
C56 C50 C51 C52 -179.4(5) . . . .
C57 N4 C48 C43 120.5(6) . . . .
C57 N4 C48 C47 -119.8(6) . . . .
C57 C52 C53 C54 -179.5(5) . . . .
C58 N8 C56 C50 178.0(5) . . . .
C58 C59 C60 C61 57.9(7) . . . .
C59 C58 C63 N7 174.5(4) . . . .
C59 C58 C63 C62 54.7(6) . . . .
C59 C60 C61 C62 -57.8(7) . . . .
C60 C61 C62 C63 57.7(6) . . . .
C61 C62 C63 N7 -173.8(4) . . . .
C61 C62 C63 C58 -55.6(6) . . . .
C63 N7 C64 C65 176.5(5) . . . .
C63 C58 C59 C60 -56.0(6) . . . .
C64 N7 C63 C58 119.4(5) . . . .
C64 N7 C63 C62 -120.7(5) . . . .
C64 C65 C66 C67 177.2(5) . . . .
C64 C65 C70 C69 -178.5(5) . . . .
C65 C66 C67 C68 3.0(8) . . . .
C65 C66 C67 C71 -175.4(5) . . . .
C66 C65 C70 C69 0.7(8) . . . .
C66 C67 C68 C69 -2.7(8) . . . .
C66 C67 C71 N11 9.9(8) . . . .
C67 C68 C69 C70 1.5(9) . . . .
C67 C68 C69 C72 -176.0(5) . . . .
C68 C67 C71 N11 -168.5(5) . . . .
C68 C69 C70 C65 -0.4(9) . . . .
C68 C69 C72 N5 0.5(9) . . . .
C70 C65 C66 C67 -2.0(8) . . . .
C70 C69 C72 N5 -177.1(5) . . . .
C71 N11 C21 C16 118.3(5) . . . .
C71 N11 C21 C20 -117.8(5) . . . .
C71 C67 C68 C69 175.8(5) . . . .
C72 N5 C42 C37 120.0(5) . . . .
C72 N5 C42 C41 -119.6(5) . . . .
C72 C69 C70 C65 177.2(5) . . . .
